data_4111595
loop_
_publ_author_name
'Yao Lei'
'Aaron D. Wrobleski'
'Jennifer E. Golden'
'Douglas R. Powell'
'Jeffrey Aub\'e'

_publ_contact_author
; 
   Prof. Jeffrey Aub\'e 
   Department of Medicinal Chemistry -- University of Kansas 
   Malott Hall 
   1251 Wescoe Hall Dr, Rm 4070 
   Lawrence, KS  66045-7582  USA 
;
_publ_contact_author_email jaube@ku.edu
_publ_contact_author_fax 1(785)8645326
_publ_contact_author_phone 1(785)8644496
_publ_section_title
;
 Facile C-N Cleavage in a Series of Bridged Lactams
;
_journal_name_full 'Journal of the American Chemical Society'
_journal_page_first 4552
_journal_page_last 4553
_journal_paper_doi 10.1021/ja050214m
_journal_volume 127
_journal_year 2005
_chemical_formula_moiety 'C18 H20 Br N O'
_chemical_formula_sum 'C18 H20 Br N O'
_chemical_formula_weight 346.26
_chemical_name_systematic
; 
 ? 
;
_space_group_IT_number 14
_symmetry_cell_setting monoclinic
_symmetry_space_group_name_Hall '-P 2yn'
_symmetry_space_group_name_H-M 'P 1 21/n 1'
_atom_sites_solution_hydrogens geom
_atom_sites_solution_primary direct
_atom_sites_solution_secondary difmap
_audit_creation_method SHELXL-97
_cell_angle_alpha 90.00
_cell_angle_beta 113.591(4)
_cell_angle_gamma 90.00
_cell_formula_units_Z 8
_cell_length_a 18.010(4)
_cell_length_b 10.186(2)
_cell_length_c 18.010(4)
_cell_measurement_reflns_used 4320
_cell_measurement_temperature 100(2)
_cell_measurement_theta_max 25.72
_cell_measurement_theta_min 2.35
_cell_volume 3027.8(11)
_computing_cell_refinement 'Bruker SMART'
_computing_data_collection 'Bruker SMART'
_computing_data_reduction 'Bruker SAINT'
_computing_molecular_graphics 'Bruker SHELXTL'
_computing_publication_material 'Bruker SHELXTL'
_computing_structure_refinement 'SHELXL-97 (Sheldrick, 1997)'
_computing_structure_solution 'SHELXS-97 (Sheldrick, 1990)'
_diffrn_ambient_temperature 100(2)
_diffrn_measured_fraction_theta_full 0.996
_diffrn_measured_fraction_theta_max 0.996
_diffrn_measurement_device_type 'CCD area detector'
_diffrn_measurement_method '\w scans'
_diffrn_radiation_monochromator graphite
_diffrn_radiation_source 'fine-focus sealed tube'
_diffrn_radiation_type MoK\a
_diffrn_radiation_wavelength 0.71073
_diffrn_reflns_av_R_equivalents 0.0388
_diffrn_reflns_av_sigmaI/netI 0.0435
_diffrn_reflns_limit_h_max 21
_diffrn_reflns_limit_h_min -22
_diffrn_reflns_limit_k_max 12
_diffrn_reflns_limit_k_min -12
_diffrn_reflns_limit_l_max 19
_diffrn_reflns_limit_l_min -22
_diffrn_reflns_number 19144
_diffrn_reflns_theta_full 25.99
_diffrn_reflns_theta_max 25.99
_diffrn_reflns_theta_min 1.23
_diffrn_standards_decay_% -0.06
_diffrn_standards_number 140
_exptl_absorpt_coefficient_mu 2.714
_exptl_absorpt_correction_T_max 0.8992
_exptl_absorpt_correction_T_min 0.3439
_exptl_absorpt_correction_type multi-scan
_exptl_absorpt_process_details 'Sheldrick, 2000'
_exptl_crystal_colour yellow
_exptl_crystal_density_diffrn 1.519
_exptl_crystal_density_meas 0
_exptl_crystal_description prism
_exptl_crystal_F_000 1424
_exptl_crystal_size_max 0.50
_exptl_crystal_size_mid 0.05
_exptl_crystal_size_min 0.04
_refine_diff_density_max 0.871
_refine_diff_density_min -0.367
_refine_diff_density_rms 0.091
_refine_ls_extinction_method none
_refine_ls_goodness_of_fit_ref 1.005
_refine_ls_hydrogen_treatment mixed
_refine_ls_matrix_type full
_refine_ls_number_parameters 380
_refine_ls_number_reflns 5939
_refine_ls_number_restraints 0
_refine_ls_restrained_S_all 1.005
_refine_ls_R_factor_all 0.0455
_refine_ls_R_factor_gt 0.0357
_refine_ls_shift/su_max 0.001
_refine_ls_shift/su_mean 0.000
_refine_ls_structure_factor_coef Fsqd
_refine_ls_weighting_details 'calc w=1/[\s^2^(Fo^2^)+(0.0460P)^2^+0.0000P] where P=(Fo^2^+2Fc^2^)/3'
_refine_ls_weighting_scheme calc
_refine_ls_wR_factor_gt 0.0761
_refine_ls_wR_factor_ref 0.0798
_reflns_number_gt 5127
_reflns_number_total 5939
_reflns_threshold_expression >2sigma(I)
_cod_data_source_file ja050214msi20050112_055956_3.cif
_cod_data_source_block 2c
_cod_database_code 4111595

loop_
_symmetry_equiv_pos_as_xyz
'x, y, z'
'-x+1/2, y+1/2, -z+1/2'
'-x, -y, -z'
'x-1/2, -y-1/2, z-1/2'

loop_
_atom_site_label
_atom_site_type_symbol
_atom_site_fract_x
_atom_site_fract_y
_atom_site_fract_z
_atom_site_U_iso_or_equiv
_atom_site_adp_type
_atom_site_occupancy
_atom_site_symmetry_multiplicity
_atom_site_calc_flag
_atom_site_refinement_flags
Br1A Br -0.04326(2) 0.27436(5) 0.66010(2) 0.02451(12) Uani 1 1 d .
N1A N 0.4859(2) 0.2191(3) 0.9503(2) 0.0218(7) Uani 1 1 d .
C2A C 0.5301(2) 0.1284(4) 0.9196(2) 0.0278(9) Uani 1 1 d .
H2AA H 0.4966 0.0489 0.8983 0.033 Uiso 1 1 calc R
H2AB H 0.5805 0.1008 0.9652 0.033 Uiso 1 1 calc R
C3A C 0.5522(2) 0.1867(4) 0.8525(2) 0.0295(10) Uani 1 1 d .
H3AA H 0.5677 0.1133 0.8255 0.035 Uiso 1 1 calc R
H3AB H 0.6009 0.2423 0.8786 0.035 Uiso 1 1 calc R
C4A C 0.4872(2) 0.2696(4) 0.7861(2) 0.0217(8) Uani 1 1 d .
H4AA H 0.4344 0.2244 0.7705 0.026 Uiso 1 1 calc R
H4AB H 0.5004 0.2702 0.7377 0.026 Uiso 1 1 calc R
C5A C 0.4763(2) 0.4150(4) 0.8075(2) 0.0201(8) Uani 1 1 d .
H5A H 0.5295 0.4609 0.8230 0.024 Uiso 1 1 calc R
C6A C 0.4133(2) 0.4902(4) 0.7381(2) 0.0215(8) Uani 1 1 d .
H6A H 0.4262 0.5124 0.6935 0.026 Uiso 1 1 calc R
C7A C 0.3415(2) 0.5272(3) 0.7350(2) 0.0174(8) Uani 1 1 d .
H7A H 0.3089 0.5806 0.6907 0.021 Uiso 1 1 calc R
C8A C 0.3075(2) 0.4905(3) 0.7972(2) 0.0187(8) Uani 1 1 d .
H8A H 0.3118 0.5678 0.8329 0.022 Uiso 1 1 calc R
C9A C 0.3627(2) 0.3789(3) 0.8485(2) 0.0148(7) Uani 1 1 d .
H9A H 0.3583 0.3066 0.8094 0.018 Uiso 1 1 calc R
C10A C 0.3491(2) 0.3150(3) 0.9176(2) 0.0203(8) Uani 1 1 d .
H10A H 0.2911 0.2938 0.9018 0.024 Uiso 1 1 calc R
H10B H 0.3673 0.3731 0.9657 0.024 Uiso 1 1 calc R
C11A C 0.4003(2) 0.1898(3) 0.9351(2) 0.0230(8) Uani 1 1 d .
H11A H 0.3982 0.1453 0.9831 0.028 Uiso 1 1 calc R
H11B H 0.3773 0.1294 0.8884 0.028 Uiso 1 1 calc R
C12A C 0.5092(2) 0.3477(4) 0.9461(2) 0.0189(8) Uani 1 1 d .
C13A C 0.4496(2) 0.4275(3) 0.8782(2) 0.0178(8) Uani 1 1 d .
H13A H 0.4524 0.5215 0.8951 0.021 Uiso 1 1 calc R
O14A O 0.57846(15) 0.3837(2) 0.98470(15) 0.0218(6) Uani 1 1 d .
C15A C 0.2202(2) 0.4452(3) 0.7593(2) 0.0163(8) Uani 1 1 d .
C16A C 0.1687(2) 0.4718(4) 0.7978(2) 0.0208(8) Uani 1 1 d .
H16A H 0.1876 0.5253 0.8450 0.025 Uiso 1 1 calc R
C17A C 0.0904(2) 0.4223(4) 0.7694(2) 0.0203(8) Uani 1 1 d .
H17A H 0.0560 0.4410 0.7966 0.024 Uiso 1 1 calc R
C18A C 0.0638(2) 0.3450(3) 0.7003(2) 0.0183(8) Uani 1 1 d .
C19A C 0.1119(2) 0.3199(3) 0.6584(2) 0.0183(8) Uani 1 1 d .
H19A H 0.0918 0.2699 0.6098 0.022 Uiso 1 1 calc R
C20A C 0.1904(2) 0.3696(3) 0.6890(2) 0.0190(8) Uani 1 1 d .
H20A H 0.2245 0.3516 0.6613 0.023 Uiso 1 1 calc R
Br1B Br 0.14626(2) 0.22433(4) -0.04697(2) 0.02289(11) Uani 1 1 d .
N1B N 0.43745(19) 0.2628(3) 0.49039(19) 0.0187(7) Uani 1 1 d .
C2B C 0.4107(2) 0.3515(3) 0.5402(2) 0.0237(9) Uani 1 1 d .
H2BA H 0.3903 0.4342 0.5100 0.028 Uiso 1 1 calc R
H2BB H 0.4579 0.3735 0.5907 0.028 Uiso 1 1 calc R
C3B C 0.3438(2) 0.2908(4) 0.5622(2) 0.0228(8) Uani 1 1 d .
H3BA H 0.3196 0.3622 0.5825 0.027 Uiso 1 1 calc R
H3BB H 0.3700 0.2290 0.6076 0.027 Uiso 1 1 calc R
C4B C 0.2740(2) 0.2169(4) 0.4947(2) 0.0203(8) Uani 1 1 d .
H4BA H 0.2577 0.2691 0.4443 0.024 Uiso 1 1 calc R
H4BB H 0.2270 0.2149 0.5101 0.024 Uiso 1 1 calc R
C5B C 0.2906(2) 0.0730(3) 0.4748(2) 0.0186(8) Uani 1 1 d .
H5B H 0.3052 0.0197 0.5253 0.022 Uiso 1 1 calc R
C6B C 0.2170(2) 0.0116(3) 0.4104(2) 0.0195(8) Uani 1 1 d .
H6B H 0.1717 -0.0059 0.4232 0.023 Uiso 1 1 calc R
C7B C 0.2116(2) -0.0199(3) 0.3364(2) 0.0192(8) Uani 1 1 d .
H7B H 0.1650 -0.0670 0.3018 0.023 Uiso 1 1 calc R
C8B C 0.2751(2) 0.0147(3) 0.3039(2) 0.0188(8) Uani 1 1 d .
H8B H 0.3083 -0.0654 0.3070 0.023 Uiso 1 1 calc R
C9B C 0.3300(2) 0.1181(3) 0.3617(2) 0.0162(8) Uani 1 1 d .
H9B H 0.2931 0.1917 0.3612 0.019 Uiso 1 1 calc R
C10B C 0.4008(2) 0.1828(3) 0.3499(2) 0.0191(8) Uani 1 1 d .
H10C H 0.3848 0.2113 0.2930 0.023 Uiso 1 1 calc R
H10D H 0.4474 0.1219 0.3646 0.023 Uiso 1 1 calc R
C11B C 0.4219(2) 0.3013(3) 0.4072(2) 0.0207(8) Uani 1 1 d .
H11C H 0.4705 0.3455 0.4064 0.025 Uiso 1 1 calc R
H11D H 0.3765 0.3648 0.3878 0.025 Uiso 1 1 calc R
C12B C 0.4301(2) 0.1331(3) 0.5087(2) 0.0194(8) Uani 1 1 d .
C13B C 0.3603(2) 0.0613(3) 0.4467(2) 0.0169(8) Uani 1 1 d .
H13B H 0.3748 -0.0333 0.4455 0.020 Uiso 1 1 calc R
O14B O 0.46848(16) 0.0896(2) 0.57654(16) 0.0255(6) Uani 1 1 d .
C15B C 0.2392(2) 0.0615(3) 0.2170(2) 0.0174(8) Uani 1 1 d .
C16B C 0.2803(2) 0.0351(4) 0.1683(2) 0.0214(8) Uani 1 1 d .
H16B H 0.3280 -0.0173 0.1889 0.026 Uiso 1 1 calc R
C17B C 0.2531(2) 0.0841(4) 0.0894(2) 0.0222(8) Uani 1 1 d .
H17B H 0.2819 0.0667 0.0563 0.027 Uiso 1 1 calc R
C18B C 0.1832(2) 0.1585(3) 0.0607(2) 0.0184(8) Uani 1 1 d .
C19B C 0.1400(2) 0.1848(3) 0.1072(2) 0.0180(8) Uani 1 1 d .
H19B H 0.0913 0.2344 0.0858 0.022 Uiso 1 1 calc R
C20B C 0.1691(2) 0.1377(3) 0.1857(2) 0.0163(8) Uani 1 1 d .
H20C H 0.1409 0.1576 0.2190 0.020 Uiso 1 1 calc R

loop_
_atom_site_aniso_label
_atom_site_aniso_U_11
_atom_site_aniso_U_22
_atom_site_aniso_U_33
_atom_site_aniso_U_23
_atom_site_aniso_U_13
_atom_site_aniso_U_12
Br1A 0.0164(2) 0.0280(3) 0.0291(2) 0.00415(18) 0.00923(17) 0.00059(16)
N1A 0.0225(18) 0.0177(15) 0.0209(17) -0.0036(14) 0.0041(14) 0.0000(14)
C2A 0.024(2) 0.0204(19) 0.030(2) -0.0013(18) 0.0013(18) 0.0050(17)
C3A 0.021(2) 0.025(2) 0.034(3) -0.0102(17) 0.0033(19) 0.0070(16)
C4A 0.0183(19) 0.0245(19) 0.022(2) -0.0029(17) 0.0080(16) 0.0034(16)
C5A 0.0180(19) 0.0199(19) 0.022(2) -0.0035(16) 0.0079(16) -0.0034(15)
C6A 0.028(2) 0.020(2) 0.019(2) -0.0037(16) 0.0127(17) -0.0052(17)
C7A 0.020(2) 0.0139(16) 0.0161(19) 0.0008(15) 0.0050(15) -0.0026(15)
C8A 0.026(2) 0.0140(17) 0.018(2) -0.0015(14) 0.0103(17) 0.0016(15)
C9A 0.0158(18) 0.0128(16) 0.0155(18) -0.0046(14) 0.0060(15) -0.0018(14)
C10A 0.022(2) 0.0196(18) 0.019(2) -0.0027(15) 0.0076(16) -0.0029(16)
C11A 0.026(2) 0.0185(18) 0.021(2) 0.0004(16) 0.0053(17) -0.0063(16)
C12A 0.021(2) 0.023(2) 0.0139(19) -0.0049(15) 0.0084(16) 0.0018(16)
C13A 0.024(2) 0.0113(16) 0.019(2) 0.0005(15) 0.0095(16) -0.0006(15)
O14A 0.0150(13) 0.0280(14) 0.0190(14) -0.0069(11) 0.0033(11) -0.0051(11)
C15A 0.0174(19) 0.0136(17) 0.0171(19) 0.0031(14) 0.0059(16) 0.0018(14)
C16A 0.023(2) 0.0206(19) 0.017(2) 0.0007(15) 0.0066(16) 0.0019(16)
C17A 0.018(2) 0.028(2) 0.0168(19) 0.0058(16) 0.0087(16) 0.0063(16)
C18A 0.0150(19) 0.0142(18) 0.022(2) 0.0075(15) 0.0037(16) 0.0043(15)
C19A 0.0173(19) 0.0152(16) 0.020(2) 0.0018(15) 0.0053(16) 0.0018(15)
C20A 0.023(2) 0.0162(17) 0.019(2) 0.0014(15) 0.0091(17) 0.0038(15)
Br1B 0.0255(2) 0.0246(3) 0.0182(2) 0.00061(16) 0.00837(16) -0.00388(17)
N1B 0.0178(16) 0.0166(15) 0.0178(17) -0.0021(13) 0.0032(13) -0.0003(13)
C2B 0.025(2) 0.0189(18) 0.023(2) -0.0045(16) 0.0047(17) 0.0006(16)
C3B 0.022(2) 0.023(2) 0.020(2) -0.0067(17) 0.0046(16) 0.0017(16)
C4B 0.0182(19) 0.025(2) 0.0171(19) -0.0042(16) 0.0066(16) -0.0013(16)
C5B 0.0209(19) 0.0193(18) 0.0164(19) 0.0026(15) 0.0081(15) 0.0013(15)
C6B 0.0190(19) 0.0171(18) 0.023(2) 0.0028(16) 0.0090(15) -0.0037(15)
C7B 0.019(2) 0.0135(17) 0.023(2) 0.0003(15) 0.0061(17) -0.0030(15)
C8B 0.022(2) 0.0154(17) 0.019(2) 0.0019(14) 0.0076(16) 0.0045(15)
C9B 0.0179(18) 0.0129(17) 0.019(2) 0.0018(14) 0.0086(16) 0.0013(14)
C10B 0.0155(19) 0.0225(18) 0.017(2) 0.0025(16) 0.0048(16) 0.0029(15)
C11B 0.0129(18) 0.0201(19) 0.027(2) 0.0018(16) 0.0057(17) -0.0029(15)
C12B 0.0135(18) 0.0183(18) 0.024(2) 0.0043(16) 0.0054(17) 0.0066(15)
C13B 0.0198(19) 0.0118(17) 0.0155(19) 0.0021(14) 0.0032(15) 0.0024(14)
O14B 0.0218(14) 0.0257(13) 0.0238(16) 0.0034(12) 0.0037(12) 0.0078(12)
C15B 0.0182(19) 0.0156(17) 0.018(2) -0.0049(15) 0.0062(16) -0.0042(15)
C16B 0.0135(19) 0.0238(19) 0.023(2) -0.0004(17) 0.0032(16) 0.0050(16)
C17B 0.0188(19) 0.029(2) 0.021(2) -0.0081(17) 0.0106(17) -0.0047(16)
C18B 0.0194(19) 0.0176(18) 0.016(2) -0.0005(15) 0.0043(16) -0.0043(15)
C19B 0.0161(18) 0.0142(16) 0.024(2) -0.0034(15) 0.0081(16) -0.0022(14)
C20B 0.0143(18) 0.0161(16) 0.019(2) -0.0054(14) 0.0070(16) -0.0009(14)

loop_
_atom_type_symbol
_atom_type_description
_atom_type_scat_dispersion_real
_atom_type_scat_dispersion_imag
_atom_type_scat_source
C C 0.0033 0.0016 'International Tables Vol C Tables 4.2.6.8 and 6.1.1.4'
H H 0.0000 0.0000 'International Tables Vol C Tables 4.2.6.8 and 6.1.1.4'
N N 0.0061 0.0033 'International Tables Vol C Tables 4.2.6.8 and 6.1.1.4'
O O 0.0106 0.0060 'International Tables Vol C Tables 4.2.6.8 and 6.1.1.4'
Br Br -0.2901 2.4595 'International Tables Vol C Tables 4.2.6.8 and 6.1.1.4'

loop_
_geom_angle_atom_site_label_1
_geom_angle_atom_site_label_2
_geom_angle_atom_site_label_3
_geom_angle
C12A N1A C2A 110.7(3)
C12A N1A C11A 119.6(3)
C2A N1A C11A 119.0(3)
N1A C2A C3A 113.9(3)
N1A C2A H2AA 108.8
C3A C2A H2AA 108.8
N1A C2A H2AB 108.8
C3A C2A H2AB 108.8
H2AA C2A H2AB 107.7
C2A C3A C4A 117.7(3)
C2A C3A H3AA 107.9
C4A C3A H3AA 107.9
C2A C3A H3AB 107.9
C4A C3A H3AB 107.9
H3AA C3A H3AB 107.2
C3A C4A C5A 117.2(3)
C3A C4A H4AA 108.0
C5A C4A H4AA 108.0
C3A C4A H4AB 108.0
C5A C4A H4AB 108.0
H4AA C4A H4AB 107.2
C6A C5A C13A 105.2(3)
C6A C5A C4A 113.7(3)
C13A C5A C4A 113.3(3)
C6A C5A H5A 108.2
C13A C5A H5A 108.2
C4A C5A H5A 108.2
C7A C6A C5A 125.1(4)
C7A C6A H6A 117.5
C5A C6A H6A 117.5
C6A C7A C8A 124.8(3)
C6A C7A H7A 117.6
C8A C7A H7A 117.6
C15A C8A C7A 113.3(3)
C15A C8A C9A 110.4(3)
C7A C8A C9A 105.5(3)
C15A C8A H8A 109.2
C7A C8A H8A 109.2
C9A C8A H8A 109.2
C10A C9A C13A 109.6(3)
C10A C9A C8A 122.0(3)
C13A C9A C8A 107.2(3)
C10A C9A H9A 105.6
C13A C9A H9A 105.6
C8A C9A H9A 105.6
C9A C10A C11A 104.2(3)
C9A C10A H10A 110.9
C11A C10A H10A 110.9
C9A C10A H10B 110.9
C11A C10A H10B 110.9
H10A C10A H10B 108.9
N1A C11A C10A 111.5(3)
N1A C11A H11A 109.3
C10A C11A H11A 109.3
N1A C11A H11B 109.3
C10A C11A H11B 109.3
H11A C11A H11B 108.0
O14A C12A N1A 121.1(3)
O14A C12A C13A 122.5(3)
N1A C12A C13A 115.0(3)
C12A C13A C9A 114.2(3)
C12A C13A C5A 105.8(3)
C9A C13A C5A 107.5(3)
C12A C13A H13A 109.8
C9A C13A H13A 109.8
C5A C13A H13A 109.8
C16A C15A C20A 118.1(3)
C16A C15A C8A 119.8(3)
C20A C15A C8A 122.0(3)
C17A C16A C15A 121.9(4)
C17A C16A H16A 119.0
C15A C16A H16A 119.0
C18A C17A C16A 118.2(3)
C18A C17A H17A 120.9
C16A C17A H17A 120.9
C19A C18A C17A 121.9(4)
C19A C18A Br1A 118.8(3)
C17A C18A Br1A 119.3(3)
C18A C19A C20A 118.5(4)
C18A C19A H19A 120.8
C20A C19A H19A 120.8
C19A C20A C15A 121.4(3)
C19A C20A H20A 119.3
C15A C20A H20A 119.3
C12B N1B C11B 120.2(3)
C12B N1B C2B 110.7(3)
C11B N1B C2B 118.7(3)
N1B C2B C3B 112.8(3)
N1B C2B H2BA 109.0
C3B C2B H2BA 109.0
N1B C2B H2BB 109.0
C3B C2B H2BB 109.0
H2BA C2B H2BB 107.8
C2B C3B C4B 117.8(3)
C2B C3B H3BA 107.9
C4B C3B H3BA 107.9
C2B C3B H3BB 107.9
C4B C3B H3BB 107.9
H3BA C3B H3BB 107.2
C3B C4B C5B 117.7(3)
C3B C4B H4BA 107.9
C5B C4B H4BA 107.9
C3B C4B H4BB 107.9
C5B C4B H4BB 107.9
H4BA C4B H4BB 107.2
C6B C5B C13B 107.3(3)
C6B C5B C4B 112.1(3)
C13B C5B C4B 113.9(3)
C6B C5B H5B 107.8
C13B C5B H5B 107.8
C4B C5B H5B 107.8
C7B C6B C5B 124.1(3)
C7B C6B H6B 118.0
C5B C6B H6B 118.0
C6B C7B C8B 124.2(3)
C6B C7B H7B 117.9
C8B C7B H7B 117.9
C15B C8B C7B 113.2(3)
C15B C8B C9B 112.3(3)
C7B C8B C9B 106.1(3)
C15B C8B H8B 108.3
C7B C8B H8B 108.3
C9B C8B H8B 108.3
C13B C9B C10B 108.8(3)
C13B C9B C8B 107.3(3)
C10B C9B C8B 123.4(3)
C13B C9B H9B 105.3
C10B C9B H9B 105.3
C8B C9B H9B 105.3
C9B C10B C11B 104.0(3)
C9B C10B H10C 111.0
C11B C10B H10C 111.0
C9B C10B H10D 111.0
C11B C10B H10D 111.0
H10C C10B H10D 109.0
N1B C11B C10B 111.9(3)
N1B C11B H11C 109.2
C10B C11B H11C 109.2
N1B C11B H11D 109.2
C10B C11B H11D 109.2
H11C C11B H11D 107.9
O14B C12B N1B 121.1(3)
O14B C12B C13B 122.6(3)
N1B C12B C13B 115.0(3)
C12B C13B C9B 114.9(3)
C12B C13B C5B 105.7(3)
C9B C13B C5B 106.9(3)
C12B C13B H13B 109.7
C9B C13B H13B 109.7
C5B C13B H13B 109.7
C16B C15B C20B 118.8(3)
C16B C15B C8B 118.6(3)
C20B C15B C8B 122.5(3)
C15B C16B C17B 121.1(3)
C15B C16B H16B 119.5
C17B C16B H16B 119.5
C18B C17B C16B 118.3(3)
C18B C17B H17B 120.9
C16B C17B H17B 120.9
C19B C18B C17B 122.1(3)
C19B C18B Br1B 119.9(3)
C17B C18B Br1B 118.0(3)
C18B C19B C20B 118.6(3)
C18B C19B H19B 120.7
C20B C19B H19B 120.7
C19B C20B C15B 121.2(3)
C19B C20B H20C 119.4
C15B C20B H20C 119.4

loop_
_geom_bond_atom_site_label_1
_geom_bond_atom_site_label_2
_geom_bond_distance
Br1A C18A 1.908(4)
N1A C12A 1.387(5)
N1A C2A 1.465(5)
N1A C11A 1.485(5)
C2A C3A 1.535(6)
C2A H2AA 0.9900
C2A H2AB 0.9900
C3A C4A 1.548(5)
C3A H3AA 0.9900
C3A H3AB 0.9900
C4A C5A 1.563(5)
C4A H4AA 0.9900
C4A H4AB 0.9900
C5A C6A 1.517(5)
C5A C13A 1.535(5)
C5A H5A 1.0000
C6A C7A 1.325(5)
C6A H6A 0.9500
C7A C8A 1.523(5)
C7A H7A 0.9500
C8A C15A 1.514(5)
C8A C9A 1.549(5)
C8A H8A 1.0000
C9A C10A 1.511(5)
C9A C13A 1.520(5)
C9A H9A 1.0000
C10A C11A 1.531(5)
C10A H10A 0.9900
C10A H10B 0.9900
C11A H11A 0.9900
C11A H11B 0.9900
C12A O14A 1.217(4)
C12A C13A 1.502(5)
C13A H13A 1.0000
C15A C16A 1.389(5)
C15A C20A 1.394(5)
C16A C17A 1.388(5)
C16A H16A 0.9500
C17A C18A 1.386(5)
C17A H17A 0.9500
C18A C19A 1.382(5)
C19A C20A 1.392(5)
C19A H19A 0.9500
C20A H20A 0.9500
Br1B C18B 1.903(4)
N1B C12B 1.381(5)
N1B C11B 1.463(5)
N1B C2B 1.482(5)
C2B C3B 1.540(5)
C2B H2BA 0.9900
C2B H2BB 0.9900
C3B C4B 1.550(5)
C3B H3BA 0.9900
C3B H3BB 0.9900
C4B C5B 1.565(5)
C4B H4BA 0.9900
C4B H4BB 0.9900
C5B C6B 1.503(5)
C5B C13B 1.535(5)
C5B H5B 1.0000
C6B C7B 1.337(5)
C6B H6B 0.9500
C7B C8B 1.522(5)
C7B H7B 0.9500
C8B C15B 1.512(5)
C8B C9B 1.532(5)
C8B H8B 1.0000
C9B C13B 1.519(5)
C9B C10B 1.525(5)
C9B H9B 1.0000
C10B C11B 1.534(5)
C10B H10C 0.9900
C10B H10D 0.9900
C11B H11C 0.9900
C11B H11D 0.9900
C12B O14B 1.222(4)
C12B C13B 1.497(5)
C13B H13B 1.0000
C15B C16B 1.382(5)
C15B C20B 1.393(5)
C16B C17B 1.398(5)
C16B H16B 0.9500
C17B C18B 1.380(5)
C17B H17B 0.9500
C18B C19B 1.379(5)
C19B C20B 1.382(5)
C19B H19B 0.9500
C20B H20C 0.9500

loop_
_geom_torsion_atom_site_label_1
_geom_torsion_atom_site_label_2
_geom_torsion_atom_site_label_3
_geom_torsion_atom_site_label_4
_geom_torsion
C12A N1A C2A C3A -31.3(4)
C11A N1A C2A C3A 113.1(4)
N1A C2A C3A C4A -42.4(5)
C2A C3A C4A C5A 79.9(5)
C3A C4A C5A C6A 178.1(3)
C3A C4A C5A C13A -61.9(4)
C13A C5A C6A C7A -15.4(5)
C4A C5A C6A C7A 109.1(4)
C5A C6A C7A C8A -5.5(6)
C6A C7A C8A C15A -134.2(4)
C6A C7A C8A C9A -13.4(5)
C15A C8A C9A C10A -57.5(4)
C7A C8A C9A C10A 179.8(3)
C15A C8A C9A C13A 175.2(3)
C7A C8A C9A C13A 52.4(3)
C13A C9A C10A C11A -68.6(3)
C8A C9A C10A C11A 165.1(3)
C12A N1A C11A C10A -1.1(5)
C2A N1A C11A C10A -142.3(3)
C9A C10A C11A N1A 54.5(4)
C2A N1A C12A O14A -63.0(4)
C11A N1A C12A O14A 152.9(3)
C2A N1A C12A C13A 103.9(4)
C11A N1A C12A C13A -40.3(4)
O14A C12A C13A C9A -168.9(3)
N1A C12A C13A C9A 24.4(4)
O14A C12A C13A C5A 73.1(4)
N1A C12A C13A C5A -93.6(4)
C10A C9A C13A C12A 30.2(4)
C8A C9A C13A C12A 164.6(3)
C10A C9A C13A C5A 147.2(3)
C8A C9A C13A C5A -78.4(3)
C6A C5A C13A C12A 177.2(3)
C4A C5A C13A C12A 52.5(4)
C6A C5A C13A C9A 54.8(3)
C4A C5A C13A C9A -69.9(4)
C7A C8A C15A C16A -147.0(3)
C9A C8A C15A C16A 94.9(4)
C7A C8A C15A C20A 37.2(5)
C9A C8A C15A C20A -80.8(4)
C20A C15A C16A C17A 1.8(5)
C8A C15A C16A C17A -174.1(3)
C15A C16A C17A C18A -0.3(5)
C16A C17A C18A C19A -2.0(5)
C16A C17A C18A Br1A 179.5(3)
C17A C18A C19A C20A 2.8(5)
Br1A C18A C19A C20A -178.8(2)
C18A C19A C20A C15A -1.2(5)
C16A C15A C20A C19A -1.0(5)
C8A C15A C20A C19A 174.8(3)
C12B N1B C2B C3B -30.6(4)
C11B N1B C2B C3B 114.5(4)
N1B C2B C3B C4B -43.4(5)
C2B C3B C4B C5B 79.7(4)
C3B C4B C5B C6B 178.1(3)
C3B C4B C5B C13B -59.9(4)
C13B C5B C6B C7B -12.9(5)
C4B C5B C6B C7B 112.8(4)
C5B C6B C7B C8B -6.7(6)
C6B C7B C8B C15B -138.1(4)
C6B C7B C8B C9B -14.4(5)
C15B C8B C9B C13B 178.4(3)
C7B C8B C9B C13B 54.2(3)
C15B C8B C9B C10B -54.0(4)
C7B C8B C9B C10B -178.2(3)
C13B C9B C10B C11B -67.7(3)
C8B C9B C10B C11B 165.4(3)
C12B N1B C11B C10B -1.7(5)
C2B N1B C11B C10B -143.6(3)
C9B C10B C11B N1B 54.6(4)
C11B N1B C12B O14B 153.5(3)
C2B N1B C12B O14B -62.0(5)
C11B N1B C12B C13B -39.5(5)
C2B N1B C12B C13B 105.0(4)
O14B C12B C13B C9B -169.4(3)
N1B C12B C13B C9B 23.8(4)
O14B C12B C13B C5B 72.9(4)
N1B C12B C13B C5B -93.8(4)
C10B C9B C13B C12B 30.0(4)
C8B C9B C13B C12B 165.6(3)
C10B C9B C13B C5B 146.9(3)
C8B C9B C13B C5B -77.5(3)
C6B C5B C13B C12B 175.4(3)
C4B C5B C13B C12B 50.7(4)
C6B C5B C13B C9B 52.6(3)
C4B C5B C13B C9B -72.1(4)
C7B C8B C15B C16B -148.4(3)
C9B C8B C15B C16B 91.4(4)
C7B C8B C15B C20B 36.0(5)
C9B C8B C15B C20B -84.2(4)
C20B C15B C16B C17B 0.5(5)
C8B C15B C16B C17B -175.3(3)
C15B C16B C17B C18B -0.8(5)
C16B C17B C18B C19B -0.3(5)
C16B C17B C18B Br1B -179.8(3)
C17B C18B C19B C20B 1.6(5)
Br1B C18B C19B C20B -178.9(2)
C18B C19B C20B C15B -2.0(5)
C16B C15B C20B C19B 1.0(5)
C8B C15B C20B C19B 176.6(3)
